data_2312346
loop_
_publ_author_name
'Gaydamaka, Anna A.'
'Rashchenko, Sergey V.'
'Semerikova, Anna I.'
'Smirnova, Ekaterina S.'
'Ivanova, Anna G.'
'Arkhipov, Sergey G.'
'Zakharov, Boris A.'
'Bogdanov, Nikita E.'
'Boldyreva, Elena V.'

_publ_section_title
;
 A high-pressure single-crystal X-ray diffraction study of potassium
 guaninate hydrate,
 K<sup>+</sup>&#xb7;C<sub>5</sub>H<sub>4</sub>N<sub>5</sub>O<sup>-</sup>&#xb7;H<sub>2</sub>O.
;
_journal_issue 6
_journal_name_full 'Acta crystallographica Section B, Structural science, crystal engineering and materials'
_journal_paper_doi 10.1107/S2052520623008740
_journal_volume 79
_journal_year 2023
_chemical_formula_moiety 'C10 H12 K2 N10 O4'
_chemical_formula_sum 'C10 H12 K2 N10 O4'
_chemical_formula_weight 414.50
_chemical_name_common potassium{2-amino-6-oxo-1-hydro-purine-7(9)-ide/2-amino-6-oxo-7-hydro-purine-1(3)-ide}monohydrate
_chemical_name_systematic
potassium{2-amino-6-oxo-1-hydro-purine-7(9)-ide/2-amino-6-oxo-7-hydro-purine-1(3)-ide}monohydrate
_space_group_crystal_system monoclinic
_space_group_IT_number 15
_space_group_name_Hall '-C 2yc'
_space_group_name_H-M_alt 'C 1 2/c 1'
_atom_sites_solution_hydrogens mixed
_atom_sites_solution_primary direct
_atom_sites_solution_secondary direct
_audit_creation_method SHELXL-2019/2
_cell_angle_alpha 90
_cell_angle_beta 128.68(4)
_cell_angle_gamma 90
_cell_formula_units_Z 8
_cell_length_a 36.007(7)
_cell_length_b 3.66703(16)
_cell_length_c 28.389(11)
_cell_measurement_reflns_used 4822
_cell_measurement_temperature 293(2)
_cell_measurement_theta_max 28.9060
_cell_measurement_theta_min 1.4360
_cell_volume 2926(2)
_computing_cell_refinement 'CrysAlisPro 1.171.42.49 (Rigaku OD, 2022)'
_computing_data_collection 'CrysAlisPro 1.171.42.49 (Rigaku OD, 2022)'
_computing_data_reduction 'CrysAlisPro 1.171.42.49 (Rigaku OD, 2022)'
_computing_molecular_graphics 'Mercury (Macrae et al., 2020), Vesta(Momma,2011)'
_computing_structure_refinement 'SHELXL-2019/2 (Sheldrick, 2019)'
_diffrn_ambient_temperature 293(2)
_diffrn_detector 'Hybrid Pixel Array Detector'
_diffrn_detector_area_resol_mean 10.0000
_diffrn_detector_type 'HyPix-Arc 150'
_diffrn_measured_fraction_theta_full 0.369
_diffrn_measured_fraction_theta_max 0.302
_diffrn_measurement_device 'four-circle diffractometer'
_diffrn_measurement_device_type 'XtaLAB Synergy R, DW system, HyPix-Arc 150'
_diffrn_measurement_method '\w scans'
_diffrn_radiation_monochromator mirror
_diffrn_radiation_probe x-ray
_diffrn_radiation_type MoK\a
_diffrn_radiation_wavelength 0.71073
_diffrn_reflns_av_R_equivalents 0.2869
_diffrn_reflns_av_unetI/netI 0.0995
_diffrn_reflns_Laue_measured_fraction_full 0.369
_diffrn_reflns_Laue_measured_fraction_max 0.302
_diffrn_reflns_limit_h_max 36
_diffrn_reflns_limit_h_min -35
_diffrn_reflns_limit_k_max 4
_diffrn_reflns_limit_k_min -5
_diffrn_reflns_limit_l_max 15
_diffrn_reflns_limit_l_min -15
_diffrn_reflns_number 12302
_diffrn_reflns_point_group_measured_fraction_full 0.369
_diffrn_reflns_point_group_measured_fraction_max 0.302
_diffrn_reflns_theta_full 25.242
_diffrn_reflns_theta_max 29.492
_diffrn_reflns_theta_min 1.449
_diffrn_source 'Rotating-anode X-ray tube'
_diffrn_source_type 'Rigaku (Mo) X-ray Source'
_exptl_absorpt_coefficient_mu 0.697
_exptl_absorpt_correction_T_max 0.481
_exptl_absorpt_correction_T_min 0.394
_exptl_absorpt_correction_type gaussian
_exptl_absorpt_process_details 'Absorb-7 (Angel, 2013)'
_exptl_crystal_colour colourless
_exptl_crystal_density_diffrn 1.882
_exptl_crystal_description needle
_exptl_crystal_F_000 1696
_exptl_crystal_size_max 0.14
_exptl_crystal_size_mid 0.08
_exptl_crystal_size_min 0.08
_refine_diff_density_max 0.450
_refine_diff_density_min -0.506
_refine_diff_density_rms 0.083
_refine_ls_extinction_method none
_refine_ls_goodness_of_fit_ref 1.150
_refine_ls_hydrogen_treatment mixed
_refine_ls_matrix_type full
_refine_ls_number_parameters 117
_refine_ls_number_reflns 1222
_refine_ls_number_restraints 6
_refine_ls_restrained_S_all 1.147
_refine_ls_R_factor_all 0.0944
_refine_ls_R_factor_gt 0.0695
_refine_ls_shift/su_max 0.001
_refine_ls_shift/su_mean 0.000
_refine_ls_structure_factor_coef Fsqd
_refine_ls_weighting_details 'w=1/[\s^2^(Fo^2^)+(0.1183P)^2^] where P=(Fo^2^+2Fc^2^)/3'
_refine_ls_weighting_scheme calc
_refine_ls_wR_factor_gt 0.1902
_refine_ls_wR_factor_ref 0.2064
_reflns_Friedel_coverage 0.000
_reflns_number_gt 885
_reflns_number_total 1222
_reflns_threshold_expression 'I > 2\s(I)'
_cod_data_source_file xk5102sup1.cif
_cod_data_source_block 1.4GPa_lab_release
_cod_original_cell_volume 2926.1(19)
_cod_original_sg_symbol_H-M 'C 2/c'
_cod_database_code 2312346
_shelx_shelxl_version_number 2019/2
_shelx_space_group_comment
;
The symmetry employed for this shelxl refinement is uniquely defined
by the following loop, which should always be used as a source of
symmetry information in preference to the above space-group names.
They are only intended as comments.
;

loop_
_space_group_symop_operation_xyz
'x, y, z'
'-x, y, -z+1/2'
'x+1/2, y+1/2, z'
'-x+1/2, y+1/2, -z+1/2'
'-x, -y, -z'
'x, -y, z-1/2'
'-x+1/2, -y+1/2, -z'
'x+1/2, -y+1/2, z-1/2'

loop_
_atom_site_label
_atom_site_type_symbol
_atom_site_fract_x
_atom_site_fract_y
_atom_site_fract_z
_atom_site_U_iso_or_equiv
_atom_site_adp_type
_atom_site_occupancy
_atom_site_site_symmetry_order
_atom_site_calc_flag
_atom_site_refinement_flags_posn
_atom_site_refinement_flags_adp
_atom_site_refinement_flags_occupancy
_atom_site_disorder_assembly
_atom_site_disorder_group
K1 K 0.49297(5) 0.1420(4) 0.92108(12) 0.0318(5) Uiso 1 1 d . . . . .
C8A C 0.3266(4) 0.014(2) 0.7957(7) 0.050(2) Uiso 1 1 d . . . . .
H1 H 0.308102 0.069027 0.807292 0.060 Uiso 1 1 calc R U . . .
C4A C 0.3835(3) -0.1711(17) 0.7973(7) 0.0255(17) Uiso 1 1 d . . . . .
C5A C 0.3476(3) -0.0600(17) 0.7395(9) 0.028(2) Uiso 1 1 d . . . . .
C6A C 0.3537(2) -0.0726(14) 0.6957(7) 0.0182(16) Uiso 1 1 d . . . . .
C2A C 0.4287(3) -0.3187(15) 0.7709(7) 0.0237(16) Uiso 1 1 d . . . . .
N9A N 0.3711(2) -0.1202(16) 0.8331(6) 0.0364(19) Uiso 1 1 d . . . . .
N7A N 0.3119(2) 0.0591(13) 0.7386(5) 0.0317(13) Uiso 1 1 d . . . . .
H2 H 0.285082 0.146534 0.708082 0.038 Uiso 1 1 calc R U . . .
N1A N 0.39622(19) -0.2156(12) 0.7129(4) 0.0233(11) Uiso 1 1 d . . . . .
N3A N 0.4267(2) -0.2990(12) 0.8161(6) 0.0235(14) Uiso 1 1 d . . . . .
N2A N 0.47092(17) -0.4289(11) 0.7871(4) 0.0262(12) Uiso 1 1 d . . . . .
H3 H 0.493899 -0.479911 0.824160 0.031 Uiso 1 1 calc R U . . .
H4 H 0.474920 -0.448273 0.760296 0.031 Uiso 1 1 calc R U . . .
O1A O 0.32387(15) 0.0338(10) 0.6400(4) 0.0273(10) Uiso 1 1 d . . . . .
O2W O 0.45294(17) -0.3475(11) 0.9462(4) 0.0323(11) Uiso 1 1 d D . . . .
H5 H 0.4271(17) -0.333(12) 0.9038(7) 0.039 Uiso 1 1 d D U . . .
H6 H 0.4466(13) -0.564(9) 0.9591(16) 0.039 Uiso 1 1 d D U . . .
K2 K 0.26001(5) 0.5261(3) 0.57181(12) 0.0284(5) Uiso 1 1 d . . . . .
C8B C 0.1196(2) 0.7290(15) 0.5423(6) 0.0280(14) Uiso 1 1 d . . . . .
H7 H 0.121241 0.623837 0.573416 0.034 Uiso 1 1 calc R U . . .
C4B C 0.0907(2) 0.9892(16) 0.4590(6) 0.0231(14) Uiso 1 1 d . . . . .
C5B C 0.1396(2) 0.9278(14) 0.4897(5) 0.0202(13) Uiso 1 1 d . . . . .
C6B C 0.1608(2) 1.0392(14) 0.4659(5) 0.0179(12) Uiso 1 1 d . . . . .
C2B C 0.0814(2) 1.2625(16) 0.3806(5) 0.0209(13) Uiso 1 1 d . . . . .
N7B N 0.15798(19) 0.7667(13) 0.5445(4) 0.0274(12) Uiso 1 1 d . . . . .
N9B N 0.07801(19) 0.8590(14) 0.4905(5) 0.0263(13) Uiso 1 1 d . . . . .
N3B N 0.06124(19) 1.1563(12) 0.4037(5) 0.0207(11) Uiso 1 1 d . . . . .
N1B N 0.12927(17) 1.2005(12) 0.4078(4) 0.0241(12) Uiso 1 1 d . . . . .
H8 H 0.139880 1.261602 0.388914 0.029 Uiso 1 1 calc R U . . .
N2B N 0.05621(19) 1.4230(11) 0.3259(4) 0.0256(12) Uiso 1 1 d . . . . .
H9 H 0.026141 1.457477 0.305468 0.031 Uiso 1 1 calc R U . . .
H10 H 0.070197 1.490910 0.311551 0.031 Uiso 1 1 calc R U . . .
O1B O 0.20386(16) 1.0182(10) 0.4876(4) 0.0272(10) Uiso 1 1 d . . . . .
O3W O 0.22365(17) 0.2925(13) 0.6351(4) 0.0369(12) Uiso 1 1 d D . . . .
H11 H 0.2031(15) 0.496(7) 0.6131(15) 0.044 Uiso 1 1 d D U . . .
H12 H 0.2180(17) 0.132(10) 0.6045(11) 0.044 Uiso 1 1 d D U . . .

loop_
_atom_type_symbol
_atom_type_description
_atom_type_scat_dispersion_real
_atom_type_scat_dispersion_imag
_atom_type_scat_source
C C 0.0033 0.0016 'International Tables Vol C Tables 4.2.6.8 and 6.1.1.4'
H H 0.0000 0.0000 'International Tables Vol C Tables 4.2.6.8 and 6.1.1.4'
N N 0.0061 0.0033 'International Tables Vol C Tables 4.2.6.8 and 6.1.1.4'
O O 0.0106 0.0060 'International Tables Vol C Tables 4.2.6.8 and 6.1.1.4'
K K 0.2009 0.2494 'International Tables Vol C Tables 4.2.6.8 and 6.1.1.4'

loop_
_geom_angle_atom_site_label_1
_geom_angle_atom_site_label_2
_geom_angle_atom_site_label_3
_geom_angle
_geom_angle_site_symmetry_1
_geom_angle_site_symmetry_3
_geom_angle_publ_flag
O2W K1 O2W 85.9(3) . 1_565 ?
O2W K1 N3A 70.3(4) . . ?
O2W K1 N3A 115.2(2) 1_565 . ?
O2W K1 N3B 151.50(18) . 8_566 ?
O2W K1 N3B 121.1(2) 1_565 8_566 ?
N3A K1 N3B 102.1(4) . 8_566 ?
O2W K1 N9B 137.2(3) . 8_566 ?
O2W K1 N9B 84.2(3) 1_565 8_566 ?
N3A K1 N9B 149.8(5) . 8_566 ?
N3B K1 N9B 48.0(4) 8_566 8_566 ?
O2W K1 N9B 85.0(2) . 8_556 ?
O2W K1 N9B 137.5(3) 1_565 8_556 ?
N3A K1 N9B 100.4(2) . 8_556 ?
N3B K1 N9B 69.1(3) 8_566 8_556 ?
N9B K1 N9B 74.97(13) 8_566 8_556 ?
O2W K1 O2W 82.57(16) . 5_657 ?
O2W K1 O2W 62.68(16) 1_565 5_657 ?
N3A K1 O2W 152.8(4) . 5_657 ?
N3B K1 O2W 101.1(3) 8_566 5_657 ?
N9B K1 O2W 56.0(4) 8_566 5_657 ?
N9B K1 O2W 75.0(3) 8_556 5_657 ?
O2W K1 N3A 118.4(2) . 1_565 ?
O2W K1 N3A 65.6(4) 1_565 1_565 ?
N3A K1 N3A 74.8(2) . 1_565 ?
N3B K1 N3A 83.9(3) 8_566 1_565 ?
N9B K1 N3A 94.76(19) 8_566 1_565 ?
N9B K1 N3A 151.1(5) 8_556 1_565 ?
O2W K1 N3A 121.9(3) 5_657 1_565 ?
O2W K1 K1 132.36(18) . 1_565 ?
O2W K1 K1 46.45(19) 1_565 1_565 ?
N3A K1 K1 124.14(13) . 1_565 ?
N3B K1 K1 75.17(12) 8_566 1_565 ?
N9B K1 K1 52.57(10) 8_566 1_565 ?
N9B K1 K1 127.54(10) 8_556 1_565 ?
O2W K1 K1 75.75(9) 5_657 1_565 ?
N3A K1 K1 49.32(14) 1_565 1_565 ?
O2W K1 K1 47.64(18) . 1_545 ?
O2W K1 K1 133.56(19) 1_565 1_545 ?
N3A K1 K1 55.86(13) . 1_545 ?
N3B K1 K1 104.83(12) 8_566 1_545 ?
N9B K1 K1 127.42(10) 8_566 1_545 ?
N9B K1 K1 52.46(10) 8_556 1_545 ?
O2W K1 K1 104.25(9) 5_657 1_545 ?
N3A K1 K1 130.68(14) 1_565 1_545 ?
K1 K1 K1 180.0 1_565 1_545 ?
O2W K1 H5 20.4(2) . . ?
O2W K1 H5 86.7(16) 1_565 . ?
N3A K1 H5 52.5(11) . . ?
N3B K1 H5 150.4(16) 8_566 . ?
N9B K1 H5 156.9(8) 8_566 . ?
N9B K1 H5 98.2(12) 8_556 . ?
O2W K1 H5 101.0(8) 5_657 . ?
N3A K1 H5 100.7(7) 1_565 . ?
K1 K1 H5 129.6(15) 1_565 . ?
K1 K1 H5 50.4(15) 1_545 . ?
N9A C8A N7A 112(2) . . ?
N9A C8A H1 124.2 . . ?
N7A C8A H1 124.2 . . ?
N9A C4A C5A 110.5(15) . . ?
N9A C4A N3A 125.5(13) . . ?
C5A C4A N3A 124(2) . . ?
N7A C5A C4A 107(2) . . ?
N7A C5A C6A 132.7(11) . . ?
C4A C5A C6A 120.1(16) . . ?
O1A C6A N1A 115.5(18) . . ?
O1A C6A C5A 127.4(12) . . ?
N1A C6A C5A 117.1(10) . . ?
N3A C2A N2A 114.7(9) . . ?
N3A C2A N1A 129.3(13) . . ?
N2A C2A N1A 115.8(18) . . ?
C8A N9A C4A 104.4(16) . . ?
C5A N7A C8A 106.4(9) . . ?
C5A N7A H2 126.8 . . ?
C8A N7A H2 126.8 . . ?
C2A N1A C6A 117.4(16) . . ?
C2A N3A C4A 112.0(12) . . ?
C2A N3A K1 121.3(7) . . ?
C4A N3A K1 102.4(9) . . ?
C2A N3A K1 114.3(6) . 1_545 ?
C4A N3A K1 126.5(13) . 1_545 ?
K1 N3A K1 74.8(2) . 1_545 ?
C2A N2A H3 120.0 . . ?
C2A N2A H4 120.0 . . ?
H3 N2A H4 120.0 . . ?
C6A O1A K2 142.2(9) . . ?
C6A O1A K2 111.1(4) . 1_545 ?
K2 O1A K2 89.08(13) . 1_545 ?
K1 O2W K1 85.9(3) . 1_545 ?
K1 O2W K1 97.43(16) . 5_657 ?
K1 O2W K1 117.32(16) 1_545 5_657 ?
K1 O2W H5 84(3) . . ?
K1 O2W H5 88(5) 1_545 . ?
K1 O2W H5 155(5) 5_657 . ?
K1 O2W H6 163(3) . . ?
K1 O2W H6 80(3) 1_545 . ?
K1 O2W H6 82(3) 5_657 . ?
H5 O2W H6 104.5(6) . . ?
O1A K2 O1A 89.08(13) . 1_565 ?
O1A K2 O1B 165.5(4) . . ?
O1A K2 O1B 90.30(15) 1_565 . ?
O1A K2 O1B 90.27(15) . 1_545 ?
O1A K2 O1B 165.7(4) 1_565 1_545 ?
O1B K2 O1B 86.8(2) . 1_545 ?
O1A K2 O1B 82.9(3) . 7_566 ?
O1A K2 O1B 87.8(3) 1_565 7_566 ?
O1B K2 O1B 82.6(3) . 7_566 ?
O1B K2 O1B 77.9(3) 1_545 7_566 ?
O1A K2 O3W 82.3(3) . . ?
O1A K2 O3W 106.0(3) 1_565 . ?
O1B K2 O3W 111.7(3) . . ?
O1B K2 O3W 88.1(3) 1_545 . ?
O1B K2 O3W 159.56(16) 7_566 . ?
O1A K2 N7B 133.3(3) . . ?
O1A K2 N7B 108.1(2) 1_565 . ?
O1B K2 N7B 60.4(3) . . ?
O1B K2 N7B 82.6(2) 1_545 . ?
O1B K2 N7B 139.0(2) 7_566 . ?
O3W K2 N7B 51.5(2) . . ?
O1A K2 K2 134.10(9) . 1_565 ?
O1A K2 K2 45.02(9) 1_565 1_565 ?
O1B K2 K2 47.07(12) . 1_565 ?
O1B K2 K2 133.83(11) 1_545 1_565 ?
O1B K2 K2 93.45(8) 7_566 1_565 ?
O3W K2 K2 106.97(13) . 1_565 ?
N7B K2 K2 74.80(10) . 1_565 ?
O1A K2 K2 45.90(9) . 1_545 ?
O1A K2 K2 134.98(9) 1_565 1_545 ?
O1B K2 K2 132.93(12) . 1_545 ?
O1B K2 K2 46.17(11) 1_545 1_545 ?
O1B K2 K2 86.55(8) 7_566 1_545 ?
O3W K2 K2 73.03(13) . 1_545 ?
N7B K2 K2 105.20(10) . 1_545 ?
K2 K2 K2 180.00(11) 1_565 1_545 ?
O1A K2 H11 101.0(4) . . ?
O1A K2 H11 103.9(8) 1_565 . ?
O1B K2 H11 93.2(4) . . ?
O1B K2 H11 90.3(8) 1_545 . ?
O1B K2 H11 167.7(7) 7_566 . ?
O3W K2 H11 18.8(2) . . ?
N7B K2 H11 33.5(4) . . ?
K2 K2 H11 92.1(5) 1_565 . ?
K2 K2 H11 87.9(5) 1_545 . ?
O1A K2 H12 78.0(8) . . ?
O1A K2 H12 123.8(5) 1_565 . ?
O1B K2 H12 114.1(8) . . ?
O1B K2 H12 69.9(5) 1_545 . ?
O1B K2 H12 142.2(4) 7_566 . ?
O3W K2 H12 18.9(2) . . ?
N7B K2 H12 56.1(8) . . ?
K2 K2 H12 123.1(5) 1_565 . ?
K2 K2 H12 56.9(5) 1_545 . ?
H11 K2 H12 31.0(6) . . ?
N7B C8B N9B 114.4(14) . . ?
N7B C8B H7 122.8 . . ?
N9B C8B H7 122.8 . . ?
N9B C4B N3B 126.1(10) . . ?
N9B C4B C5B 110.5(10) . . ?
N3B C4B C5B 123.4(16) . . ?
C6B C5B N7B 131.4(6) . . ?
C6B C5B C4B 121.1(11) . . ?
N7B C5B C4B 107.4(13) . . ?
O1B C6B C5B 129.7(9) . . ?
O1B C6B N1B 116.0(13) . . ?
C5B C6B N1B 114.3(7) . . ?
N3B C2B N2B 121.5(8) . . ?
N3B C2B N1B 123.7(10) . . ?
N2B C2B N1B 114.7(14) . . ?
C8B N7B C5B 103.5(8) . . ?
C8B N7B K2 157.2(5) . . ?
C5B N7B K2 93.3(8) . . ?
C4B N9B C8B 104.2(11) . . ?
C4B N9B K1 88.7(4) . 8_465 ?
C8B N9B K1 153.5(10) . 8_465 ?
C4B N9B K1 114.7(7) . 8_455 ?
C8B N9B K1 118.1(5) . 8_455 ?
K1 N9B K1 74.97(13) 8_465 8_455 ?
C2B N3B C4B 115.6(9) . . ?
C2B N3B K1 144.0(4) . 8_465 ?
C4B N3B K1 92.9(10) . 8_465 ?
C2B N1B C6B 121.6(13) . . ?
C2B N1B H8 119.2 . . ?
C6B N1B H8 119.2 . . ?
C2B N2B H9 120.0 . . ?
C2B N2B H10 120.0 . . ?
H9 N2B H10 120.0 . . ?
C6B O1B K2 119.6(7) . . ?
C6B O1B K2 113.8(7) . 1_565 ?
K2 O1B K2 86.77(19) . 1_565 ?
C6B O1B K2 128.5(8) . 7_566 ?
K2 O1B K2 97.4(3) . 7_566 ?
K2 O1B K2 102.1(3) 1_565 7_566 ?
K2 O3W H11 80(4) . . ?
K2 O3W H12 63(4) . . ?
H11 O3W H12 104.4(5) . . ?

loop_
_geom_bond_atom_site_label_1
_geom_bond_atom_site_label_2
_geom_bond_distance
_geom_bond_site_symmetry_2
_geom_bond_publ_flag
K1 O2W 2.664(9) . ?
K1 O2W 2.716(9) 1_565 ?
K1 N3A 2.882(9) . ?
K1 N3B 2.889(14) 8_566 ?
K1 N9B 3.011(6) 8_566 ?
K1 N9B 3.015(6) 8_556 ?
K1 O2W 3.062(10) 5_657 ?
K1 N3A 3.145(8) 1_565 ?
K1 K1 3.66703(17) 1_565 ?
K1 K1 3.66703(17) 1_545 ?
K1 H5 2.73(4) . ?
C8A N9A 1.347(12) . ?
C8A N7A 1.36(3) . ?
C8A H1 0.9300 . ?
C4A N9A 1.35(3) . ?
C4A C5A 1.37(2) . ?
C4A N3A 1.374(18) . ?
C5A N7A 1.34(3) . ?
C5A C6A 1.39(3) . ?
C6A O1A 1.298(16) . ?
C6A N1A 1.388(15) . ?
C2A N3A 1.33(3) . ?
C2A N2A 1.346(16) . ?
C2A N1A 1.347(16) . ?
N7A H2 0.8600 . ?
N2A H3 0.8600 . ?
N2A H4 0.8600 . ?
O1A K2 2.594(4) . ?
O1A K2 2.634(4) 1_545 ?
O2W H5 0.9584(18) . ?
O2W H6 0.9584(16) . ?
K2 O1B 2.649(5) . ?
K2 O1B 2.689(6) 1_545 ?
K2 O1B 2.703(13) 7_566 ?
K2 O3W 2.934(14) . ?
K2 N7B 3.364(11) . ?
K2 K2 3.66703(17) 1_565 ?
K2 K2 3.66704(17) 1_545 ?
K2 H11 2.93(6) . ?
K2 H12 2.65(6) . ?
C8B N7B 1.352(19) . ?
C8B N9B 1.372(8) . ?
C8B H7 0.9300 . ?
C4B N9B 1.32(2) . ?
C4B N3B 1.373(14) . ?
C4B C5B 1.411(12) . ?
C5B C6B 1.36(2) . ?
C5B N7B 1.386(17) . ?
C6B O1B 1.262(12) . ?
C6B N1B 1.420(12) . ?
C2B N3B 1.31(2) . ?
C2B N2B 1.348(15) . ?
C2B N1B 1.397(12) . ?
N1B H8 0.8600 . ?
N2B H9 0.8600 . ?
N2B H10 0.8600 . ?
O3W H11 0.9584(11) . ?
O3W H12 0.9584(13) . ?

loop_
_geom_hbond_atom_site_label_D
_geom_hbond_atom_site_label_H
_geom_hbond_atom_site_label_A
_geom_hbond_distance_DH
_geom_hbond_distance_HA
_geom_hbond_distance_DA
_geom_hbond_angle_DHA
_geom_hbond_site_symmetry_A
_geom_hbond_publ_flag
O2W H5 N9A 0.9584(18) 1.91(3) 2.804(10) 155(6) . yes
N7A H2 O3W 0.86 1.94 2.791(8) 173.7 . yes
O3W H11 N7B 0.9584(11) 1.860(19) 2.761(7) 156(3) . yes
N2A H3 N3B 0.86 2.13 2.962(8) 161.6 8_556 yes
N1B H8 O1A 0.86 2.07 2.915(17) 168.0 7_566 yes
O3W H12 N7B 0.9584(13) 2.18(5) 2.884(8) 129(4) 1_545 yes

loop_
_geom_torsion_atom_site_label_1
_geom_torsion_atom_site_label_2
_geom_torsion_atom_site_label_3
_geom_torsion_atom_site_label_4
_geom_torsion
_geom_torsion_site_symmetry_1
_geom_torsion_site_symmetry_2
_geom_torsion_site_symmetry_3
_geom_torsion_site_symmetry_4
_geom_torsion_publ_flag
N9A C4A C5A N7A -0.6(9) . . . . ?
N3A C4A C5A N7A -177.7(6) . . . . ?
N9A C4A C5A C6A 177.0(7) . . . . ?
N3A C4A C5A C6A 0.0(10) . . . . ?
N7A C5A C6A O1A -0.5(13) . . . . ?
C4A C5A C6A O1A -177.4(5) . . . . ?
N7A C5A C6A N1A 179.7(6) . . . . ?
C4A C5A C6A N1A 2.8(10) . . . . ?
N7A C8A N9A C4A -2.2(9) . . . . ?
C5A C4A N9A C8A 1.7(9) . . . . ?
N3A C4A N9A C8A 178.7(6) . . . . ?
C4A C5A N7A C8A -0.7(7) . . . . ?
C6A C5A N7A C8A -178.0(8) . . . . ?
N9A C8A N7A C5A 1.9(8) . . . . ?
N3A C2A N1A C6A -1.3(11) . . . . ?
N2A C2A N1A C6A -174.9(5) . . . . ?
O1A C6A N1A C2A 178.0(5) . . . . ?
C5A C6A N1A C2A -2.2(8) . . . . ?
N2A C2A N3A C4A 177.5(5) . . . . ?
N1A C2A N3A C4A 3.8(11) . . . . ?
N2A C2A N3A K1 56.4(7) . . . . ?
N1A C2A N3A K1 -117.3(8) . . . . ?
N2A C2A N3A K1 -30.0(8) . . . 1_545 ?
N1A C2A N3A K1 156.3(5) . . . 1_545 ?
N9A C4A N3A C2A -179.7(8) . . . . ?
C5A C4A N3A C2A -3.0(9) . . . . ?
N9A C4A N3A K1 -48.2(10) . . . . ?
C5A C4A N3A K1 128.4(7) . . . . ?
N9A C4A N3A K1 31.9(10) . . . 1_545 ?
C5A C4A N3A K1 -151.4(8) . . . 1_545 ?
N1A C6A O1A K2 -145.1(9) . . . . ?
C5A C6A O1A K2 35.1(14) . . . . ?
N1A C6A O1A K2 96.9(7) . . . 1_545 ?
C5A C6A O1A K2 -82.9(8) . . . 1_545 ?
N9B C4B C5B C6B -179.9(9) . . . . ?
N3B C4B C5B C6B 1.1(15) . . . . ?
N9B C4B C5B N7B -3.1(11) . . . . ?
N3B C4B C5B N7B 177.9(8) . . . . ?
N7B C5B C6B O1B 1.6(17) . . . . ?
C4B C5B C6B O1B 177.5(8) . . . . ?
N7B C5B C6B N1B -178.9(7) . . . . ?
C4B C5B C6B N1B -3.0(14) . . . . ?
N9B C8B N7B C5B -0.9(9) . . . . ?
N9B C8B N7B K2 -137.6(16) . . . . ?
C6B C5B N7B C8B 178.6(11) . . . . ?
C4B C5B N7B C8B 2.3(8) . . . . ?
C6B C5B N7B K2 -16.8(10) . . . . ?
C4B C5B N7B K2 166.9(6) . . . . ?
N3B C4B N9B C8B -178.6(8) . . . . ?
C5B C4B N9B C8B 2.5(12) . . . . ?
N3B C4B N9B K1 -22.0(11) . . . 8_465 ?
C5B C4B N9B K1 159.1(7) . . . 8_465 ?
N3B C4B N9B K1 50.8(13) . . . 8_455 ?
C5B C4B N9B K1 -128.1(6) . . . 8_455 ?
N7B C8B N9B C4B -1.0(12) . . . . ?
N7B C8B N9B K1 -118(2) . . . 8_465 ?
N7B C8B N9B K1 127.5(7) . . . 8_455 ?
N2B C2B N3B C4B 178.6(7) . . . . ?
N1B C2B N3B C4B 2.8(15) . . . . ?
N2B C2B N3B K1 -42.3(17) . . . 8_465 ?
N1B C2B N3B K1 141.9(6) . . . 8_465 ?
N9B C4B N3B C2B -179.6(10) . . . . ?
C5B C4B N3B C2B -0.8(14) . . . . ?
N9B C4B N3B K1 23.0(11) . . . 8_465 ?
C5B C4B N3B K1 -158.2(8) . . . 8_465 ?
N3B C2B N1B C6B -5.0(13) . . . . ?
N2B C2B N1B C6B 178.9(6) . . . . ?
O1B C6B N1B C2B -175.6(7) . . . . ?
C5B C6B N1B C2B 4.8(11) . . . . ?
C5B C6B O1B K2 22.4(14) . . . . ?
N1B C6B O1B K2 -157.2(5) . . . . ?
C5B C6B O1B K2 -77.9(9) . . . 1_565 ?
N1B C6B O1B K2 102.5(9) . . . 1_565 ?
C5B C6B O1B K2 152.2(9) . . . 7_566 ?
N1B C6B O1B K2 -27.4(8) . . . 7_566 ?

_cod_database_fobs_code 2312346
